data_4000855
loop_
_publ_author_name
'Murata, Tsuyoshi'
'Shao, Xiangfeng'
'Nakano, Yoshiaki'
'Yamochi, Hideki'
'Uruichi, Mikio'
'Yakushi, Kyuya'
'Saito, Gunzi'
'Tanaka, Koichiro'

_publ_section_title
;
 Tuning of Multi-Instabilities in Organic Alloy,
 [(EDO-TTF)1&#x2212;x(MeEDO-TTF)x]2PF6
;
_journal_issue 10
_journal_name_full 'Chemistry of Materials'
_journal_page_first 3121
_journal_paper_doi 10.1021/cm100051b
_journal_volume 22
_journal_year 2010
_chemical_formula_moiety 'C16.26 H12.52 O4 S8, F6 P1'
_chemical_formula_sum 'C16.26 H12.52 F6 O4 P S8'
_chemical_formula_weight 673.35
_chemical_name_common (Me0.13EDO-TTF)2PF6
_chemical_name_systematic
;
 ?
;
_space_group_IT_number 2
_symmetry_cell_setting triclinic
_symmetry_space_group_name_Hall '-P 1'
_symmetry_space_group_name_H-M 'P -1'
_atom_sites_solution_hydrogens geom
_atom_sites_solution_primary direct
_atom_sites_solution_secondary difmap
_audit_creation_method SHELXL-97
_cell_angle_alpha 93.608(6)
_cell_angle_beta 75.377(7)
_cell_angle_gamma 97.105(8)
_cell_formula_units_Z 1
_cell_length_a 7.2110(6)
_cell_length_b 7.3540(11)
_cell_length_c 12.0220(15)
_cell_measurement_temperature 300(2)
_cell_volume 611.80(13)
_computing_cell_refinement MAC-DENZO
_computing_data_collection 'DIP software (MAC Science)'
_computing_data_reduction MAC-DENZO
_computing_molecular_graphics 'ORTEP III'
_computing_structure_refinement 'SHELXL-97 (Sheldrick, 1997)'
_computing_structure_solution 'SHELXS-97 (Sheldrick, 1990)'
_diffrn_ambient_temperature 300(2)
_diffrn_measured_fraction_theta_full 0.903
_diffrn_measured_fraction_theta_max 0.903
_diffrn_measurement_device_type 'Mac Science DIP-2020K'
_diffrn_measurement_method theta/2theta
_diffrn_radiation_monochromator graphite
_diffrn_radiation_source 'fine-focus sealed tube'
_diffrn_radiation_type MoK\a
_diffrn_radiation_wavelength 0.71073
_diffrn_reflns_av_R_equivalents 0.0000
_diffrn_reflns_av_sigmaI/netI 0.0217
_diffrn_reflns_limit_h_max 8
_diffrn_reflns_limit_h_min 0
_diffrn_reflns_limit_k_max 8
_diffrn_reflns_limit_k_min -8
_diffrn_reflns_limit_l_max 14
_diffrn_reflns_limit_l_min -14
_diffrn_reflns_number 2160
_diffrn_reflns_theta_full 25.99
_diffrn_reflns_theta_max 25.99
_diffrn_reflns_theta_min 2.79
_exptl_absorpt_coefficient_mu 0.866
_exptl_absorpt_correction_type none
_exptl_crystal_colour black
_exptl_crystal_density_diffrn 1.828
_exptl_crystal_density_method 'not measured'
_exptl_crystal_description platelet
_exptl_crystal_F_000 339
_exptl_crystal_size_max 0.80
_exptl_crystal_size_mid 0.50
_exptl_crystal_size_min 0.15
_refine_diff_density_max 1.122
_refine_diff_density_min -1.195
_refine_diff_density_rms 0.425
_refine_ls_extinction_method none
_refine_ls_goodness_of_fit_ref 1.195
_refine_ls_hydrogen_treatment mixed
_refine_ls_matrix_type full
_refine_ls_number_parameters 188
_refine_ls_number_reflns 2160
_refine_ls_number_restraints 0
_refine_ls_restrained_S_all 1.195
_refine_ls_R_factor_all 0.0754
_refine_ls_R_factor_gt 0.0667
_refine_ls_shift/su_max 0.000
_refine_ls_shift/su_mean 0.000
_refine_ls_structure_factor_coef Fsqd
_refine_ls_weighting_details 'calc w=1/[\s^2^(Fo^2^)+(0.1214P)^2^+0.1540P] where P=(Fo^2^+2Fc^2^)/3'
_refine_ls_weighting_scheme calc
_refine_ls_wR_factor_gt 0.1845
_refine_ls_wR_factor_ref 0.1951
_reflns_number_gt 1753
_reflns_number_total 2160
_reflns_threshold_expression >2sigma(I)
_cod_data_source_file cm100051b_si_002.cif
_cod_data_source_block x=0.13_300K
_cod_database_code 4000855

loop_
_symmetry_equiv_pos_as_xyz
'x, y, z'
'-x, -y, -z'

loop_
_atom_site_label
_atom_site_type_symbol
_atom_site_fract_x
_atom_site_fract_y
_atom_site_fract_z
_atom_site_U_iso_or_equiv
_atom_site_adp_type
_atom_site_occupancy
_atom_site_symmetry_multiplicity
_atom_site_calc_flag
_atom_site_refinement_flags
_atom_site_disorder_assembly
_atom_site_disorder_group
S3 S 0.39304(12) 0.31565(13) 0.68116(8) 0.0527(3) Uani 1 1 d . . .
S4 S 0.21984(13) 0.15757(13) 0.46632(9) 0.0572(4) Uani 1 1 d . . .
S5 S 0.78454(11) 0.34441(12) 0.52508(7) 0.0486(3) Uani 1 1 d . . .
S6 S 0.61128(14) 0.18636(13) 0.31551(8) 0.0579(4) Uani 1 1 d . . .
O11 O 0.5505(4) 0.4160(4) 0.8558(2) 0.0697(8) Uani 1 1 d . . .
O12 O 0.9306(3) 0.4382(4) 0.7037(2) 0.0650(7) Uani 1 1 d . . .
C1 C 0.5383(4) 0.2873(4) 0.5429(3) 0.0425(7) Uani 1 1 d . . .
C2 C 0.4645(5) 0.2189(4) 0.4526(3) 0.0453(7) Uani 1 1 d . . .
C7 C 0.5869(5) 0.3805(5) 0.7404(3) 0.0516(8) Uani 1 1 d . A .
C8 C 0.2431(7) 0.0907(6) 0.3247(4) 0.0678(11) Uani 1 1 d . . .
H8 H 0.1277 0.0448 0.2950 0.081 Uiso 1 1 calc R . .
C9 C 0.7652(5) 0.3916(5) 0.6700(3) 0.0484(8) Uani 1 1 d . A .
C10 C 0.4237(8) 0.1023(6) 0.2543(4) 0.0726(12) Uani 1 1 d . . .
H10 H 0.4471 0.0641 0.1711 0.087 Uiso 1 1 calc R . .
C13A C 0.7160(11) 0.4016(13) 0.8985(6) 0.064(3) Uiso 0.563(17) 1 d P A 1
C14A C 0.8936(11) 0.5130(15) 0.8199(6) 0.062(2) Uiso 0.563(17) 1 d P A 1
C13B C 0.7246(16) 0.514(2) 0.8900(9) 0.075(4) Uiso 0.437(17) 1 d P A 2
C14B C 0.9035(15) 0.435(2) 0.8253(9) 0.065(3) Uiso 0.437(17) 1 d P A 2
P16 P 0.0000 0.0000 0.0000 0.0711(5) Uani 1 2 d S . 2
F17A F 0.061(3) 0.0131(17) 0.1146(14) 0.165(9) Uani 0.501(19) 1 d P B 2
F18A F 0.134(3) 0.166(2) -0.0460(13) 0.190(12) Uani 0.501(19) 1 d P . 2
F19A F 0.136(3) -0.137(3) -0.0567(10) 0.179(11) Uani 0.501(19) 1 d P B 2
F17B F -0.034(3) -0.024(4) 0.1257(9) 0.208(10) Uani 0.499(19) 1 d P . 2
F18B F 0.019(6) -0.204(2) -0.014(3) 0.240(15) Uani 0.499(19) 1 d P . 2
F19B F 0.2138(13) 0.031(3) -0.0073(16) 0.172(8) Uani 0.499(19) 1 d P B 2

loop_
_atom_site_aniso_label
_atom_site_aniso_U_11
_atom_site_aniso_U_22
_atom_site_aniso_U_33
_atom_site_aniso_U_23
_atom_site_aniso_U_13
_atom_site_aniso_U_12
S3 0.0343(5) 0.0574(6) 0.0605(6) -0.0004(4) -0.0012(4) 0.0060(4)
S4 0.0415(6) 0.0536(6) 0.0786(7) 0.0014(5) -0.0192(4) 0.0038(4)
S5 0.0337(5) 0.0578(6) 0.0508(5) 0.0019(4) -0.0044(3) 0.0046(4)
S6 0.0561(7) 0.0565(6) 0.0579(6) -0.0018(4) -0.0080(4) 0.0081(5)
O11 0.0586(16) 0.089(2) 0.0537(15) -0.0064(13) -0.0011(11) 0.0084(14)
O12 0.0423(14) 0.091(2) 0.0612(15) -0.0035(13) -0.0140(11) 0.0051(13)
C1 0.0316(16) 0.0386(16) 0.0551(18) 0.0050(12) -0.0038(12) 0.0083(12)
C2 0.0386(17) 0.0400(17) 0.0571(19) 0.0025(13) -0.0098(13) 0.0070(13)
C7 0.047(2) 0.0499(19) 0.0534(19) 0.0002(14) -0.0054(14) 0.0047(14)
C8 0.068(3) 0.058(2) 0.083(3) 0.0050(19) -0.034(2) -0.0020(19)
C9 0.0405(17) 0.0530(19) 0.0503(18) 0.0016(14) -0.0087(13) 0.0052(14)
C10 0.101(4) 0.057(2) 0.067(3) -0.0019(18) -0.038(2) 0.005(2)
P16 0.0968(12) 0.0652(10) 0.0556(8) -0.0039(6) -0.0305(8) 0.0042(8)
F17A 0.30(2) 0.108(7) 0.152(14) -0.036(6) -0.181(16) 0.033(8)
F18A 0.26(2) 0.113(11) 0.157(12) 0.031(8) -0.016(11) -0.096(13)
F19A 0.252(19) 0.165(18) 0.104(7) -0.003(7) 0.030(9) 0.120(16)
F17B 0.236(17) 0.35(2) 0.046(5) 0.025(8) -0.010(7) 0.086(15)
F18B 0.52(4) 0.070(7) 0.25(2) -0.048(11) -0.29(3) 0.080(15)
F19B 0.082(6) 0.211(18) 0.233(17) 0.055(14) -0.054(7) 0.004(7)

loop_
_atom_type_symbol
_atom_type_description
_atom_type_scat_dispersion_real
_atom_type_scat_dispersion_imag
_atom_type_scat_source
C C 0.0033 0.0016 'International Tables Vol C Tables 4.2.6.8 and 6.1.1.4'
H H 0.0000 0.0000 'International Tables Vol C Tables 4.2.6.8 and 6.1.1.4'
F F 0.0171 0.0103 'International Tables Vol C Tables 4.2.6.8 and 6.1.1.4'
O O 0.0106 0.0060 'International Tables Vol C Tables 4.2.6.8 and 6.1.1.4'
P P 0.1023 0.0942 'International Tables Vol C Tables 4.2.6.8 and 6.1.1.4'
S S 0.1246 0.1234 'International Tables Vol C Tables 4.2.6.8 and 6.1.1.4'

loop_
_geom_angle_atom_site_label_1
_geom_angle_atom_site_label_2
_geom_angle_atom_site_label_3
_geom_angle
_geom_angle_site_symmetry_1
_geom_angle_site_symmetry_3
C7 S3 C1 93.49(16) . .
C8 S4 C2 95.18(19) . .
C9 S5 C1 93.89(16) . .
C10 S6 C2 95.0(2) . .
C7 O11 C13A 111.5(4) . .
C7 O11 C13B 111.6(5) . .
C13A O11 C13B 32.8(4) . .
C9 O12 C14B 113.0(5) . .
C9 O12 C14A 111.6(4) . .
C14B O12 C14A 24.0(5) . .
C2 C1 S5 121.0(3) . .
C2 C1 S3 122.3(3) . .
S5 C1 S3 116.7(2) . .
C1 C2 S4 122.7(3) . .
C1 C2 S6 121.9(3) . .
S4 C2 S6 115.3(2) . .
C9 C7 O11 123.8(3) . .
C9 C7 S3 118.2(3) . .
O11 C7 S3 118.0(3) . .
C10 C8 S4 117.7(3) . .
C7 C9 O12 125.0(3) . .
C7 C9 S5 117.5(3) . .
O12 C9 S5 117.4(2) . .
C8 C10 S6 116.8(3) . .
O11 C13A C14A 108.4(7) . .
O12 C14A C13A 110.7(7) . .
C14B C13B O11 110.7(10) . .
O12 C14B C13B 112.6(10) . .
F17B P16 F17B 180(2) 2 .
F17B P16 F18A 64.8(10) 2 .
F17B P16 F18A 115.2(10) . .
F17B P16 F18A 115.2(10) 2 2
F17B P16 F18A 64.8(10) . 2
F18A P16 F18A 180.0(9) . 2
F17B P16 F19A 74.7(9) 2 .
F17B P16 F19A 105.3(9) . .
F18A P16 F19A 95.7(10) . .
F18A P16 F19A 84.3(10) 2 .
F17B P16 F19A 105.3(9) 2 2
F17B P16 F19A 74.7(9) . 2
F18A P16 F19A 84.3(10) . 2
F18A P16 F19A 95.7(10) 2 2
F19A P16 F19A 180.0(14) . 2
F17B P16 F19B 88.3(9) 2 2
F17B P16 F19B 91.7(9) . 2
F18A P16 F19B 126.1(8) . 2
F18A P16 F19B 53.9(8) 2 2
F19A P16 F19B 122.4(8) . 2
F19A P16 F19B 57.6(8) 2 2
F17B P16 F19B 91.7(9) 2 .
F17B P16 F19B 88.3(9) . .
F18A P16 F19B 53.9(8) . .
F18A P16 F19B 126.1(8) 2 .
F19A P16 F19B 57.6(8) . .
F19A P16 F19B 122.4(8) 2 .
F19B P16 F19B 180.0 2 .
F17B P16 F18B 93.7(13) 2 .
F17B P16 F18B 86.3(13) . .
F18A P16 F18B 132.7(12) . .
F18A P16 F18B 47.3(12) 2 .
F19A P16 F18B 37.1(14) . .
F19A P16 F18B 142.9(14) 2 .
F19B P16 F18B 92.3(11) 2 .
F19B P16 F18B 87.7(11) . .
F17B P16 F18B 86.3(13) 2 2
F17B P16 F18B 93.7(13) . 2
F18A P16 F18B 47.3(12) . 2
F18A P16 F18B 132.7(12) 2 2
F19A P16 F18B 142.9(14) . 2
F19A P16 F18B 37.1(14) 2 2
F19B P16 F18B 87.7(11) 2 2
F19B P16 F18B 92.3(11) . 2
F18B P16 F18B 180(3) . 2
F17B P16 F17A 26.1(10) 2 2
F17B P16 F17A 153.9(10) . 2
F18A P16 F17A 87.0(9) . 2
F18A P16 F17A 93.0(9) 2 2
F19A P16 F17A 84.9(9) . 2
F19A P16 F17A 95.1(9) 2 2
F19B P16 F17A 63.0(8) 2 2
F19B P16 F17A 117.0(8) . 2
F18B P16 F17A 88.2(6) . 2
F18B P16 F17A 91.8(6) 2 2
F17B P16 F17A 153.9(10) 2 .
F17B P16 F17A 26.1(10) . .
F18A P16 F17A 93.0(9) . .
F18A P16 F17A 87.0(9) 2 .
F19A P16 F17A 95.1(9) . .
F19A P16 F17A 84.9(9) 2 .
F19B P16 F17A 117.0(8) 2 .
F19B P16 F17A 63.0(8) . .
F18B P16 F17A 91.8(6) . .
F18B P16 F17A 88.2(6) 2 .
F17A P16 F17A 180.0(11) 2 .
F17B F17A P16 72.4(15) . .
F17B F17A F19B 127.8(19) . .
P16 F17A F19B 57.5(6) . .
F18B F18A F19B 115.8(16) 2 .
F18B F18A P16 67.0(10) 2 .
F19B F18A P16 63.4(6) . .
F18B F18A F17B 92.8(13) 2 2
F19B F18A F17B 92.6(12) . 2
P16 F18A F17B 57.2(7) . 2
F18B F19A F19B 119.3(17) . .
F18B F19A P16 72.0(13) . .
F19B F19A P16 61.4(6) . .
F17A F17B P16 81.4(17) . .
F17A F17B F18A 128(2) . 2
P16 F17B F18A 58.0(6) . 2
F19A F18B F18A 136.7(17) . 2
F19A F18B P16 70.9(12) . .
F18A F18B P16 65.8(8) 2 .
F18A F19B F19A 104.4(11) . .
F18A F19B P16 62.7(6) . .
F19A F19B P16 61.0(7) . .
F18A F19B F17A 96.1(11) . .
F19A F19B F17A 94.9(9) . .
P16 F19B F17A 59.5(6) . .

loop_
_geom_bond_atom_site_label_1
_geom_bond_atom_site_label_2
_geom_bond_distance
_geom_bond_site_symmetry_2
S3 C7 1.727(4) .
S3 C1 1.742(3) .
S4 C8 1.714(5) .
S4 C2 1.734(3) .
S5 C9 1.728(3) .
S5 C1 1.735(3) .
S6 C10 1.729(5) .
S6 C2 1.739(3) .
O11 C7 1.360(4) .
O11 C13A 1.430(8) .
O11 C13B 1.505(12) .
O12 C9 1.352(4) .
O12 C14B 1.427(10) .
O12 C14A 1.442(8) .
C1 C2 1.369(6) .
C7 C9 1.345(5) .
C8 C10 1.358(6) .
C13A C14A 1.559(13) .
C13B C14B 1.493(17) .
P16 F17B 1.487(10) 2
P16 F17B 1.487(10) .
P16 F18A 1.501(9) .
P16 F18A 1.501(9) 2
P16 F19A 1.505(10) .
P16 F19A 1.505(10) 2
P16 F19B 1.512(9) 2
P16 F19B 1.512(9) .
P16 F18B 1.515(12) .
P16 F18B 1.515(12) 2
P16 F17A 1.543(10) 2
P16 F17A 1.543(10) .
F17A F17B 0.69(3) .
F17A F19B 1.60(2) .
F18A F18B 1.21(3) 2
F18A F19B 1.365(19) .
F18A F17B 1.60(2) 2
F19A F18B 0.96(4) .
F19A F19B 1.453(19) .
F17B F18A 1.60(2) 2
F18B F18A 1.21(3) 2

loop_
_geom_torsion_atom_site_label_1
_geom_torsion_atom_site_label_2
_geom_torsion_atom_site_label_3
_geom_torsion_atom_site_label_4
_geom_torsion
_geom_torsion_site_symmetry_1
_geom_torsion_site_symmetry_4
C9 S5 C1 C2 -174.0(3) . .
C9 S5 C1 S3 4.3(2) . .
C7 S3 C1 C2 174.6(3) . .
C7 S3 C1 S5 -3.7(2) . .
S5 C1 C2 S4 179.33(15) . .
S3 C1 C2 S4 1.1(5) . .
S5 C1 C2 S6 -0.4(4) . .
S3 C1 C2 S6 -178.57(15) . .
C8 S4 C2 C1 179.6(3) . .
C8 S4 C2 S6 -0.7(2) . .
C10 S6 C2 C1 -179.9(3) . .
C10 S6 C2 S4 0.4(2) . .
C13A O11 C7 C9 -20.7(6) . .
C13B O11 C7 C9 14.6(7) . .
C13A O11 C7 S3 158.7(5) . .
C13B O11 C7 S3 -166.0(6) . .
C1 S3 C7 C9 1.4(3) . .
C1 S3 C7 O11 -178.0(3) . .
C2 S4 C8 C10 0.8(3) . .
O11 C7 C9 O12 0.2(6) . .
S3 C7 C9 O12 -179.2(3) . .
O11 C7 C9 S5 -179.2(3) . .
S3 C7 C9 S5 1.4(4) . .
C14B O12 C9 C7 13.5(8) . .
C14A O12 C9 C7 -12.4(7) . .
C14B O12 C9 S5 -167.0(7) . .
C14A O12 C9 S5 167.0(5) . .
C1 S5 C9 C7 -3.3(3) . .
C1 S5 C9 O12 177.2(3) . .
S4 C8 C10 S6 -0.7(5) . .
C2 S6 C10 C8 0.2(4) . .
C7 O11 C13A C14A 48.6(8) . .
C13B O11 C13A C14A -48.3(10) . .
C9 O12 C14A C13A 41.7(9) . .
C14B O12 C14A C13A -56.6(15) . .
O11 C13A C14A O12 -61.9(10) . .
C7 O11 C13B C14B -41.2(12) . .
C13A O11 C13B C14B 55.3(11) . .
C9 O12 C14B C13B -41.4(13) . .
C14A O12 C14B C13B 50.3(15) . .
O11 C13B C14B O12 56.2(15) . .
F17B P16 F17A F17B 180.000(2) 2 .
F18A P16 F17A F17B 149(3) . .
F18A P16 F17A F17B -31(3) 2 .
F19A P16 F17A F17B -115(3) . .
F19A P16 F17A F17B 65(3) 2 .
F19B P16 F17A F17B 16(3) 2 .
F19B P16 F17A F17B -164(3) . .
F18B P16 F17A F17B -78(3) . .
F18B P16 F17A F17B 102(3) 2 .
F17A P16 F17A F17B 49(31) 2 .
F17B P16 F17A F19B -16(3) 2 .
F17B P16 F17A F19B 164(3) . .
F18A P16 F17A F19B -46.4(9) . .
F18A P16 F17A F19B 133.6(9) 2 .
F19A P16 F17A F19B 49.5(8) . .
F19A P16 F17A F19B -130.5(8) 2 .
F19B P16 F17A F19B 180.0 2 .
F18B P16 F17A F19B 86.5(14) . .
F18B P16 F17A F19B -93.5(14) 2 .
F17A P16 F17A F19B -146(31) 2 .
F17B P16 F18A F18B 109.7(16) 2 2
F17B P16 F18A F18B -70.3(16) . 2
F18A P16 F18A F18B -80(100) 2 2
F19A P16 F18A F18B 179.8(13) . 2
F19A P16 F18A F18B -0.2(13) 2 2
F19B P16 F18A F18B 42.2(16) 2 2
F19B P16 F18A F18B -137.8(16) . 2
F18B P16 F18A F18B 180.000(2) . 2
F17A P16 F18A F18B 95.2(12) 2 2
F17A P16 F18A F18B -84.8(12) . 2
F17B P16 F18A F19B -112.5(13) 2 .
F17B P16 F18A F19B 67.5(13) . .
F18A P16 F18A F19B 58(100) 2 .
F19A P16 F18A F19B -42.4(11) . .
F19A P16 F18A F19B 137.6(11) 2 .
F19B P16 F18A F19B 180.0 2 .
F18B P16 F18A F19B -42.2(16) . .
F18B P16 F18A F19B 137.8(16) 2 .
F17A P16 F18A F19B -127.0(10) 2 .
F17A P16 F18A F19B 53.0(10) . .
F17B P16 F18A F17B 180.0 . 2
F18A P16 F18A F17B 170(100) 2 2
F19A P16 F18A F17B 70.1(11) . 2
F19A P16 F18A F17B -109.9(11) 2 2
F19B P16 F18A F17B -67.5(13) 2 2
F19B P16 F18A F17B 112.5(13) . 2
F18B P16 F18A F17B 70.3(16) . 2
F18B P16 F18A F17B -109.7(16) 2 2
F17A P16 F18A F17B -14.5(13) 2 2
F17A P16 F18A F17B 165.5(13) . 2
F17B P16 F19A F18B -118.3(18) 2 .
F17B P16 F19A F18B 61.7(18) . .
F18A P16 F19A F18B 179.8(16) . .
F18A P16 F19A F18B -0.2(16) 2 .
F19A P16 F19A F18B 72(100) 2 .
F19B P16 F19A F18B -40.4(17) 2 .
F19B P16 F19A F18B 139.6(17) . .
F18B P16 F19A F18B 180.000(3) 2 .
F17A P16 F19A F18B -93.8(15) 2 .
F17A P16 F19A F18B 86.2(15) . .
F17B P16 F19A F19B 102.1(11) 2 .
F17B P16 F19A F19B -77.9(11) . .
F18A P16 F19A F19B 40.1(9) . .
F18A P16 F19A F19B -139.9(9) 2 .
F19A P16 F19A F19B -68(100) 2 .
F19B P16 F19A F19B 180.0 2 .
F18B P16 F19A F19B -139.6(17) . .
F18B P16 F19A F19B 40.4(17) 2 .
F17A P16 F19A F19B 126.6(8) 2 .
F17A P16 F19A F19B -53.4(8) . .
F19B F17A F17B P16 -17(3) . .
P16 F17A F17B F18A 37(3) . 2
F19B F17A F17B F18A 21(6) . 2
F17B P16 F17B F17A -103(2) 2 .
F18A P16 F17B F17A -34(3) . .
F18A P16 F17B F17A 146(3) 2 .
F19A P16 F17B F17A 70(3) . .
F19A P16 F17B F17A -110(3) 2 .
F19B P16 F17B F17A -166(3) 2 .
F19B P16 F17B F17A 14(3) . .
F18B P16 F17B F17A 102(3) . .
F18B P16 F17B F17A -78(3) 2 .
F17A P16 F17B F17A 180.000(1) 2 .
F17B P16 F17B F18A 111.0(15) 2 2
F18A P16 F17B F18A 180.0 . 2
F19A P16 F17B F18A -76.0(12) . 2
F19A P16 F17B F18A 104.0(12) 2 2
F19B P16 F17B F18A 48.3(10) 2 2
F19B P16 F17B F18A -131.7(10) . 2
F18B P16 F17B F18A -43.9(11) . 2
F18B P16 F17B F18A 136.1(11) 2 2
F17A P16 F17B F18A 34(3) 2 2
F17A P16 F17B F18A -146(3) . 2
F19B F19A F18B F18A 41(4) . 2
P16 F19A F18B F18A 0(3) . 2
F19B F19A F18B P16 40.7(14) . .
F17B P16 F18B F19A 58.3(16) 2 .
F17B P16 F18B F19A -121.7(16) . .
F18A P16 F18B F19A 0(2) . .
F18A P16 F18B F19A 180(2) 2 .
F19A P16 F18B F19A 180.000(2) 2 .
F19B P16 F18B F19A 146.8(15) 2 .
F19B P16 F18B F19A -33.2(15) . .
F18B P16 F18B F19A -88(64) 2 .
F17A P16 F18B F19A 83.9(16) 2 .
F17A P16 F18B F19A -96.1(16) . .
F17B P16 F18B F18A -121.4(14) 2 2
F17B P16 F18B F18A 58.6(14) . 2
F18A P16 F18B F18A 180.0 . 2
F19A P16 F18B F18A -180(2) . 2
F19A P16 F18B F18A 0(2) 2 2
F19B P16 F18B F18A -32.9(13) 2 2
F19B P16 F18B F18A 147.1(13) . 2
F18B P16 F18B F18A 92(75) 2 2
F17A P16 F18B F18A -95.8(13) 2 2
F17A P16 F18B F18A 84.2(13) . 2
F18B F18A F19B F19A 89.2(17) 2 .
P16 F18A F19B F19A 45.8(9) . .
F17B F18A F19B F19A -5.2(13) 2 .
F18B F18A F19B P16 43.3(13) 2 .
F17B F18A F19B P16 -51.0(7) 2 .
F18B F18A F19B F17A -7.5(17) 2 .
P16 F18A F19B F17A -50.9(6) . .
F17B F18A F19B F17A -101.9(10) 2 .
F18B F19A F19B F18A -92(2) . .
P16 F19A F19B F18A -46.7(9) . .
F18B F19A F19B P16 -44.9(18) . .
F18B F19A F19B F17A 6(2) . .
P16 F19A F19B F17A 50.9(7) . .
F17B P16 F19B F18A 56.8(12) 2 .
F17B P16 F19B F18A -123.2(12) . .
F18A P16 F19B F18A 180.0 2 .
F19A P16 F19B F18A 127.4(12) . .
F19A P16 F19B F18A -52.6(12) 2 .
F19B P16 F19B F18A -126(17) 2 .
F18B P16 F19B F18A 150.4(13) . .
F18B P16 F19B F18A -29.6(13) 2 .
F17A P16 F19B F18A 63.6(11) 2 .
F17A P16 F19B F18A -116.4(11) . .
F17B P16 F19B F19A -70.6(11) 2 .
F17B P16 F19B F19A 109.4(11) . .
F18A P16 F19B F19A -127.4(12) . .
F18A P16 F19B F19A 52.6(12) 2 .
F19A P16 F19B F19A 180.0 2 .
F19B P16 F19B F19A 106(17) 2 .
F18B P16 F19B F19A 23.0(12) . .
F18B P16 F19B F19A -157.0(12) 2 .
F17A P16 F19B F19A -63.9(10) 2 .
F17A P16 F19B F19A 116.1(10) . .
F17B P16 F19B F17A 173.2(13) 2 .
F17B P16 F19B F17A -6.8(13) . .
F18A P16 F19B F17A 116.4(11) . .
F18A P16 F19B F17A -63.6(11) 2 .
F19A P16 F19B F17A -116.1(10) . .
F19A P16 F19B F17A 63.9(10) 2 .
F19B P16 F19B F17A -10(17) 2 .
F18B P16 F19B F17A -93.1(10) . .
F18B P16 F19B F17A 86.9(10) 2 .
F17A P16 F19B F17A 180.0 2 .
F17B F17A F19B F18A 72(4) . .
P16 F17A F19B F18A 53.1(8) . .
F17B F17A F19B F19A -33(4) . .
P16 F17A F19B F19A -52.0(8) . .
F17B F17A F19B P16 19(4) . .
